data_1540357
loop_
_publ_author_name
'Kuznietz, M.'
'Pinto, H.'
'Melamud, M.'
'Ettedgui, H.'

_publ_section_title
;
 Neutron diffraction and ac-susceptibility studies of U (Ni0.1 Cu0.9)2 Ge2
;
_journal_name_full 'Physical Review, Serie 3. B - Condensed Matter (18,1978-)'
_journal_page_first 7282
_journal_page_last 7286
_journal_volume 45
_journal_year 1992
_chemical_formula_sum 'Cu3.6 Ge4 Ni0.4 U2'
_chemical_name_systematic '(Cu9 Ni U5 Ge10)0.4'
_space_group_IT_number 139
_symmetry_space_group_name_Hall '-I 4 2'
_symmetry_space_group_name_H-M 'I 4/m m m'
_cell_angle_alpha 90
_cell_angle_beta 90
_cell_angle_gamma 90
_cell_formula_units_Z 1
_cell_length_a 4.06
_cell_length_b 4.06
_cell_length_c 10.15
_cell_volume 167.309
_citation_journal_id_ASTM PRBMDO
_cod_data_source_file Kuznietz_PRBMDO_1992_894.cif
_cod_data_source_block Cu3.6Ge4Ni0.4U2
_cod_original_cell_volume 167.3085
_cod_database_code 1540357

loop_
_symmetry_equiv_pos_as_xyz
x,y,z
-y,x,z
-x,-y,z
y,-x,z
x,-y,-z
y,x,-z
-x,y,-z
-y,-x,-z
-x,-y,-z
y,-x,-z
x,y,-z
-y,x,-z
-x,y,z
-y,-x,z
x,-y,z
y,x,z
x+1/2,y+1/2,z+1/2
-y+1/2,x+1/2,z+1/2
-x+1/2,-y+1/2,z+1/2
y+1/2,-x+1/2,z+1/2
x+1/2,-y+1/2,-z+1/2
y+1/2,x+1/2,-z+1/2
-x+1/2,y+1/2,-z+1/2
-y+1/2,-x+1/2,-z+1/2
-x+1/2,-y+1/2,-z+1/2
y+1/2,-x+1/2,-z+1/2
x+1/2,y+1/2,-z+1/2
-y+1/2,x+1/2,-z+1/2
-x+1/2,y+1/2,z+1/2
-y+1/2,-x+1/2,z+1/2
x+1/2,-y+1/2,z+1/2
y+1/2,x+1/2,z+1/2

loop_
_atom_site_label
_atom_site_type_symbol
_atom_site_fract_x
_atom_site_fract_y
_atom_site_fract_z
_atom_site_occupancy
_atom_site_U_iso_or_equiv
Cu1 Cu 0 0.5 0.25 0.9 0.0
Ni1 Ni 0 0.5 0.25 0.1 0.0
U1 U 0 0 0 1 0.0
Ge1 Ge 0 0 0.379 1 0.0
